data_2007717
loop_
_publ_author_name
'Marek, Jarom\'ir'
'Slanina, Ji\<r\'i'

_publ_section_title
;
 Gomisin N
;
_journal_issue 10
_journal_name_full 'Acta Crystallographica Section C'
_journal_page_first 1548
_journal_page_last 1550
_journal_paper_doi 10.1107/S0108270198006489
_journal_volume 54
_journal_year 1998
_chemical_formula_moiety 'C23 H28 O6'
_chemical_formula_sum 'C23 H28 O6'
_chemical_formula_weight 400.45
_chemical_melting_point 376.0(10)
_chemical_name_common
;
Gomisin N
;
_chemical_name_systematic
;
1,2,3,12-tetramethoxy-6,7-dimethyl-
10,11-methylenedioxy-5,6,7,8-tetrahydrodibenzo[a,c]cyclooctene
;
_space_group_IT_number 19
_symmetry_cell_setting orthorhombic
_symmetry_space_group_name_Hall 'P 2ac 2ab'
_symmetry_space_group_name_H-M 'P 21 21 21'
_audit_creation_method SHELXL97
_cell_angle_alpha 90.00
_cell_angle_beta 90.00
_cell_angle_gamma 90.00
_cell_formula_units_Z 4
_cell_length_a 8.7171(8)
_cell_length_b 10.9766(12)
_cell_length_c 21.946(4)
_cell_measurement_reflns_used 50
_cell_measurement_temperature 291(2)
_cell_measurement_theta_max 14.0
_cell_measurement_theta_min 10.4
_cell_volume 2099.9(5)
_computing_cell_refinement 'KM-4 Software'
_computing_data_collection 'KM-4 Software (Kuma, 1992)'
_computing_data_reduction 'KM-4 Software'
_computing_molecular_graphics 'ORTEPIII (Johnson & Burnett, 1996)'
_computing_publication_material 'SHELXL97 and PARST (Nardelli, 1995)'
_computing_structure_refinement 'SHELXL97 (Sheldrick, 1997)'
_computing_structure_solution 'SHELXS86 (Sheldrick, 1990)'
_diffrn_ambient_temperature 291(2)
_diffrn_measured_fraction_theta_full 1.00
_diffrn_measured_fraction_theta_max 1.00
_diffrn_measurement_device_type 'Kuma KM4'
_diffrn_measurement_method \w/2\q
_diffrn_radiation_monochromator graphite
_diffrn_radiation_source 'fine-focus sealed tube'
_diffrn_radiation_type MoK\a
_diffrn_radiation_wavelength 0.71073
_diffrn_reflns_av_R_equivalents 0.149
_diffrn_reflns_av_sigmaI/netI 0.026
_diffrn_reflns_limit_h_max 10
_diffrn_reflns_limit_h_min 0
_diffrn_reflns_limit_k_max 13
_diffrn_reflns_limit_k_min 0
_diffrn_reflns_limit_l_max 26
_diffrn_reflns_limit_l_min 0
_diffrn_reflns_number 2208
_diffrn_reflns_theta_full 25.24
_diffrn_reflns_theta_max 25.24
_diffrn_reflns_theta_min 2.07
_diffrn_standards_decay_% 0
_diffrn_standards_interval_count 60
_diffrn_standards_number 3
_exptl_absorpt_coefficient_mu 0.091
_exptl_absorpt_correction_type none
_exptl_crystal_colour colourless
_exptl_crystal_density_diffrn 1.267
_exptl_crystal_density_method 'not measured'
_exptl_crystal_description prism
_exptl_crystal_F_000 856
_exptl_crystal_size_max 0.8
_exptl_crystal_size_mid 0.8
_exptl_crystal_size_min 0.4
_refine_diff_density_max 0.159
_refine_diff_density_min -0.176
_refine_ls_extinction_coef 0.0019(10)
_refine_ls_extinction_method SHELXL97
_refine_ls_goodness_of_fit_ref 0.955
_refine_ls_hydrogen_treatment 'H atoms treated by a mixture of independent and constrained refinement'
_refine_ls_matrix_type full
_refine_ls_number_parameters 309
_refine_ls_number_reflns 2184
_refine_ls_number_restraints 0
_refine_ls_restrained_S_all 0.955
_refine_ls_R_factor_all 0.055
_refine_ls_R_factor_gt 0.036
_refine_ls_shift/su_max '< 0.001'
_refine_ls_shift/su_mean 0.000
_refine_ls_structure_factor_coef Fsqd
_refine_ls_weighting_details 'w = 1/[\s^2^(Fo^2^)+(0.05P)^2^+0.50P] where P = (Fo^2^+2Fc^2^)/3'
_refine_ls_weighting_scheme calc
_refine_ls_wR_factor_ref 0.100
_reflns_number_gt 1684
_reflns_number_total 2184
_reflns_threshold_expression I>2\s(I)
_cod_data_source_file da1014.cif
_cod_data_source_block gomisin
_cod_depositor_comments
;
The following automatic conversions were performed:
'_symmetry_cell_setting' value 'Orthorhombic' changed to 'orthorhombic'
according to '/home/saulius/struct/CIF-dictionaries/cif_core.dic'
dictionary named 'cif_core.dic' version 2.4.1 from
2010-06-29.

'_geom_bond_publ_flag' value 'Yes' changed to 'yes' according
to '/home/saulius/struct/CIF-dictionaries/cif_core.dic' dictionary named
'cif_core.dic' version 2.4.1 from 2010-06-29 (21
time).

'_geom_bond_publ_flag' value 'No' changed to 'no' according to
'/home/saulius/struct/CIF-dictionaries/cif_core.dic' dictionary named
'cif_core.dic' version 2.4.1 from 2010-06-29 (10 times).

Automatic conversion script
Id: cif_fix_enum 1527 2010-12-29 10:47:43Z saulius 

The following automatic conversions were performed:

'_symmetry_cell_setting' value 'Orthorhombic' changed to
'orthorhombic' according to
/home/saulius/struct/CIF-dictionaries/cif_core.dic dictionary named
'cif_core.dic' version 2.4.1 from 2010-06-29.

Automatic conversion script
Id: cif_fix_values 1715 2011-07-08 13:25:40Z adriana 

The following automatic conversions were performed:

'_refine_ls_weighting_scheme' value 'calc w =
1/[\s^2^(Fo^2^)+(0.05P)^2^+0.50P] where P = (Fo^2^+2Fc^2^)/3' was
changed to 'calc'. New tag '_refine_ls_weighting_details' was
created. The value of the new tag was set to 'w =
1/[\s^2^(Fo^2^)+(0.05P)^2^+0.50P] where P = (Fo^2^+2Fc^2^)/3'.

Automatic conversion script
Id: cif_fix_values 3143 2015-03-26 13:38:13Z robertas 
;
_cod_database_code 2007717

loop_
_symmetry_equiv_pos_as_xyz
'x, y, z'
'-x+1/2, -y, z+1/2'
'-x, y+1/2, -z+1/2'
'x+1/2, -y+1/2, -z'

loop_
_atom_site_label
_atom_site_fract_x
_atom_site_fract_y
_atom_site_fract_z
_atom_site_U_iso_or_equiv
_atom_site_adp_type
_atom_site_calc_flag
_atom_site_refinement_flags
_atom_site_occupancy
_atom_site_disorder_assembly
_atom_site_disorder_group
_atom_site_type_symbol
C1 0.6588(3) -0.1662(2) 0.20079(12) 0.0455(6) Uani d . 1 . . C
C2 0.6318(3) -0.1937(2) 0.26120(12) 0.0459(6) Uani d . 1 . . C
C3 0.7349(3) -0.2683(2) 0.29199(12) 0.0472(6) Uani d . 1 . . C
C4 0.8656(3) -0.3099(2) 0.26224(13) 0.0464(6) Uani d . 1 . . C
C5 0.8976(3) -0.2757(2) 0.20217(12) 0.0433(6) Uani d . 1 . . C
C6 1.0482(3) -0.3187(3) 0.17421(14) 0.0520(7) Uani d . 1 . . C
C7 1.0465(4) -0.4428(3) 0.14045(15) 0.0599(8) Uani d . 1 . . C
C8 0.9922(4) -0.4337(3) 0.07371(15) 0.0600(8) Uani d . 1 . . C
C9 0.8339(4) -0.3731(3) 0.06598(16) 0.0558(7) Uani d . 1 . . C
C10 0.8445(3) -0.2357(2) 0.05927(12) 0.0497(7) Uani d . 1 . . C
C11 0.8802(4) -0.1913(3) 0.00133(14) 0.0653(9) Uani d . 1 . . C
C12 0.8954(4) -0.0682(3) -0.00557(13) 0.0619(8) Uani d . 1 . . C
C13 0.8741(4) 0.0112(3) 0.04181(14) 0.0544(7) Uani d . 1 . . C
C14 0.8380(3) -0.0288(2) 0.09933(12) 0.0463(6) Uani d . 1 . . C
C15 0.8240(3) -0.1564(2) 0.10823(11) 0.0424(6) Uani d . 1 . . C
C16 0.7940(3) -0.2023(2) 0.17083(12) 0.0419(6) Uani d . 1 . . C
C17 0.9643(5) -0.5403(3) 0.17789(17) 0.0782(10) Uani d . 1 . . C
H17A 1.0055 -0.5415 0.2185 0.113(4) Uiso calc R 1 . . H
H17B 0.9792 -0.6185 0.1592 0.113(4) Uiso calc R 1 . . H
H17C 0.8567 -0.5221 0.1795 0.113(4) Uiso calc R 1 . . H
C18 0.9950(5) -0.5576(3) 0.04157(19) 0.0862(12) Uani d . 1 . . C
H18A 0.9853 -0.5459 -0.0016 0.113(4) Uiso calc R 1 . . H
H18B 0.9114 -0.6067 0.0560 0.113(4) Uiso calc R 1 . . H
H18C 1.0903 -0.5980 0.0502 0.113(4) Uiso calc R 1 . . H
C19 0.4108(4) -0.1607(4) 0.15873(19) 0.0883(12) Uani d . 1 . . C
H19A 0.3545 -0.1633 0.1963 0.113(4) Uiso calc R 1 . . H
H19B 0.4304 -0.2423 0.1450 0.113(4) Uiso calc R 1 . . H
H19C 0.3519 -0.1181 0.1285 0.113(4) Uiso calc R 1 . . H
C20 0.4981(4) -0.0197(3) 0.29540(15) 0.0716(10) Uani d . 1 . . C
H20A 0.4197 0.0038 0.3238 0.113(4) Uiso calc R 1 . . H
H20B 0.4746 0.0132 0.2560 0.113(4) Uiso calc R 1 . . H
H20C 0.5953 0.0112 0.3089 0.113(4) Uiso calc R 1 . . H
C21 0.8051(5) -0.3652(4) 0.38541(15) 0.0780(11) Uani d . 1 . . C
H21A 0.8198 -0.4420 0.3653 0.113(4) Uiso calc R 1 . . H
H21B 0.7653 -0.3789 0.4256 0.113(4) Uiso calc R 1 . . H
H21C 0.9015 -0.3233 0.3882 0.113(4) Uiso calc R 1 . . H
C22 0.9607(6) 0.1164(4) -0.03783(18) 0.0808(11) Uani d . 1 . . C
C23 0.7224(4) 0.1475(3) 0.14273(18) 0.0741(10) Uani d . 1 . . C
H23A 0.7091 0.1862 0.1816 0.113(4) Uiso calc R 1 . . H
H23B 0.6250 0.1188 0.1282 0.113(4) Uiso calc R 1 . . H
H23C 0.7640 0.2050 0.1142 0.113(4) Uiso calc R 1 . . H
O24 0.5524(2) -0.09925(18) 0.16811(9) 0.0541(5) Uani d . 1 . . O
O25 0.5048(2) -0.1501(2) 0.29175(10) 0.0625(6) Uani d . 1 . . O
O26 0.6997(2) -0.2933(2) 0.35156(9) 0.0644(6) Uani d . 1 . . O
O27 0.9295(4) -0.0045(2) -0.05793(9) 0.0845(8) Uani d . 1 . . O
O28 0.8940(3) 0.13050(19) 0.02140(10) 0.0686(6) Uani d . 1 . . O
O29 0.8257(2) 0.04661(16) 0.14895(9) 0.0545(5) Uani d . 1 . . O
H4A 0.939(4) -0.355(3) 0.2847(12) 0.054(8) Uiso d . 1 . . H
H6A 1.086(4) -0.256(3) 0.1476(13) 0.060(9) Uiso d . 1 . . H
H6B 1.123(4) -0.322(3) 0.2083(13) 0.060(8) Uiso d . 1 . . H
H7A 1.164(4) -0.466(3) 0.1353(14) 0.067(9) Uiso d . 1 . . H
H8A 1.065(4) -0.377(3) 0.0521(14) 0.062(9) Uiso d . 1 . . H
H9A 0.768(4) -0.398(3) 0.0980(13) 0.049(8) Uiso d . 1 . . H
H9B 0.787(4) -0.405(3) 0.0253(15) 0.070(10) Uiso d . 1 . . H
H11A 0.894(4) -0.248(3) -0.0337(13) 0.068(9) Uiso d . 1 . . H
H22A 0.899(5) 0.180(4) -0.0691(18) 0.109(10) Uiso d . 1 . . H
H22B 1.068(6) 0.126(4) -0.0337(19) 0.109(10) Uiso d . 1 . . H

loop_
_atom_site_aniso_label
_atom_site_aniso_U_11
_atom_site_aniso_U_22
_atom_site_aniso_U_33
_atom_site_aniso_U_12
_atom_site_aniso_U_13
_atom_site_aniso_U_23
C1 0.0397(13) 0.0404(13) 0.0562(15) -0.0005(12) -0.0003(12) 0.0034(11)
C2 0.0386(14) 0.0459(14) 0.0532(14) -0.0010(12) 0.0084(12) 0.0017(12)
C3 0.0472(15) 0.0470(14) 0.0473(13) -0.0029(13) 0.0033(12) 0.0033(12)
C4 0.0415(14) 0.0436(13) 0.0542(14) 0.0025(12) -0.0052(12) 0.0018(12)
C5 0.0370(13) 0.0383(12) 0.0547(14) -0.0034(11) 0.0010(12) -0.0019(11)
C6 0.0344(13) 0.0597(17) 0.0620(17) 0.0027(13) -0.0024(14) 0.0009(15)
C7 0.0421(16) 0.0610(18) 0.076(2) 0.0151(14) 0.0029(15) -0.0052(16)
C8 0.0562(18) 0.0510(18) 0.0729(19) 0.0037(15) 0.0083(16) -0.0086(15)
C9 0.0545(18) 0.0502(16) 0.0627(18) -0.0032(15) -0.0013(16) -0.0097(15)
C10 0.0468(15) 0.0483(14) 0.0539(16) -0.0005(13) -0.0038(13) -0.0045(13)
C11 0.079(2) 0.0675(19) 0.0491(17) 0.0006(19) -0.0054(16) -0.0068(15)
C12 0.071(2) 0.074(2) 0.0410(14) -0.0007(18) -0.0065(15) 0.0085(14)
C13 0.0558(18) 0.0524(15) 0.0552(16) -0.0016(14) -0.0054(14) 0.0120(13)
C14 0.0447(15) 0.0459(14) 0.0481(14) 0.0006(13) -0.0023(12) 0.0006(12)
C15 0.0365(13) 0.0432(13) 0.0476(14) -0.0004(12) 0.0006(11) 0.0021(11)
C16 0.0392(13) 0.0380(12) 0.0484(14) -0.0016(11) 0.0022(11) -0.0028(11)
C17 0.090(3) 0.0491(17) 0.096(2) 0.0171(19) 0.006(2) 0.0086(18)
C18 0.092(3) 0.068(2) 0.099(3) 0.014(2) 0.008(2) -0.025(2)
C19 0.069(2) 0.099(3) 0.097(3) -0.008(2) -0.032(2) 0.001(2)
C20 0.070(2) 0.073(2) 0.072(2) 0.0215(19) 0.0046(18) -0.0201(17)
C21 0.079(2) 0.092(3) 0.0627(19) 0.003(2) 0.0009(18) 0.0280(19)
C22 0.090(3) 0.087(3) 0.065(2) -0.008(2) 0.000(2) 0.031(2)
C23 0.080(2) 0.0468(17) 0.095(3) 0.0104(17) 0.012(2) -0.0019(17)
O24 0.0429(11) 0.0549(11) 0.0646(11) 0.0082(9) -0.0008(9) 0.0110(10)
O25 0.0490(12) 0.0683(14) 0.0702(12) 0.0083(11) 0.0195(10) 0.0060(11)
O26 0.0629(13) 0.0788(14) 0.0514(11) 0.0071(12) 0.0052(10) 0.0132(11)
O27 0.114(2) 0.0921(19) 0.0476(12) -0.0048(17) 0.0005(13) 0.0182(12)
O28 0.0815(16) 0.0575(12) 0.0668(13) -0.0091(12) -0.0032(12) 0.0204(10)
O29 0.0627(12) 0.0442(10) 0.0566(11) 0.0017(10) 0.0003(10) -0.0038(9)

loop_
_atom_type_symbol
_atom_type_description
_atom_type_scat_dispersion_real
_atom_type_scat_dispersion_imag
_atom_type_scat_source
C C .0033 .0016 'International Tables Vol C Tables 4.2.6.8 and 6.1.1.4'
H H .0000 .0000 'International Tables Vol C Tables 4.2.6.8 and 6.1.1.4'
O O .0106 .0060 'International Tables Vol C Tables 4.2.6.8 and 6.1.1.4'

loop_
_geom_angle_atom_site_label_1
_geom_angle_atom_site_label_2
_geom_angle_atom_site_label_3
_geom_angle
_geom_angle_publ_flag
C2 C1 O24 120.0(2) no
C2 C1 C16 122.1(3) no
O24 C1 C16 117.9(2) no
C1 C2 O25 121.9(3) no
C1 C2 C3 119.0(2) no
O25 C2 C3 119.1(2) no
O26 C3 C4 124.5(3) yes
O26 C3 C2 115.9(2) no
C4 C3 C2 119.7(2) no
C3 C4 C5 121.2(3) no
C16 C5 C4 119.4(2) no
C16 C5 C6 122.6(2) no
C4 C5 C6 117.9(3) no
C5 C6 C7 117.1(2) yes
C17 C7 C8 114.3(3) yes
C17 C7 C6 111.3(3) no
C8 C7 C6 113.5(3) no
C18 C8 C9 110.3(3) no
C18 C8 C7 112.0(3) yes
C9 C8 C7 114.0(3) no
C10 C9 C8 112.7(3) yes
C15 C10 C11 120.8(3) no
C15 C10 C9 122.5(3) no
C11 C10 C9 116.7(3) no
C12 C11 C10 117.9(3) no
C11 C12 C13 122.2(3) no
C11 C12 O27 128.0(3) yes
C13 C12 O27 109.9(3) yes
C12 C13 C14 121.7(3) no
C12 C13 O28 109.7(3) yes
C14 C13 O28 128.6(3) yes
O29 C14 C13 123.7(2) no
O29 C14 C15 118.6(2) no
C13 C14 C15 117.5(2) no
C10 C15 C14 119.9(2) no
C10 C15 C16 121.5(2) no
C14 C15 C16 118.5(2) no
C5 C16 C1 118.4(2) no
C5 C16 C15 122.6(2) no
C1 C16 C15 119.0(2) no
O27 C22 O28 107.7(3) no
C1 O24 C19 113.9(2) no
C2 O25 C20 113.9(2) no
C3 O26 C21 117.7(3) yes
C12 O27 C22 104.8(2) yes
C13 O28 C22 103.9(3) yes
C14 O29 C23 116.1(2) no

loop_
_geom_bond_atom_site_label_1
_geom_bond_atom_site_label_2
_geom_bond_site_symmetry_2
_geom_bond_distance
_geom_bond_publ_flag
C1 C2 . 1.380(4) yes
C1 O24 . 1.384(3) no
C1 C16 . 1.406(4) yes
C2 O25 . 1.380(3) no
C2 C3 . 1.391(4) yes
C3 O26 . 1.371(3) no
C3 C4 . 1.390(4) yes
C4 C5 . 1.399(4) yes
C5 C16 . 1.393(4) yes
C5 C6 . 1.524(4) yes
C6 C7 . 1.551(4) yes
C7 C17 . 1.527(5) no
C7 C8 . 1.543(5) yes
C8 C18 . 1.532(4) no
C8 C9 . 1.541(4) yes
C9 C10 . 1.518(4) yes
C10 C15 . 1.395(4) yes
C10 C11 . 1.397(4) yes
C11 C12 . 1.366(5) yes
C12 C13 . 1.369(4) yes
C12 O27 . 1.378(4) yes
C13 C14 . 1.373(4) yes
C13 O28 . 1.395(3) yes
C14 O29 . 1.372(3) no
C14 C15 . 1.419(4) yes
C15 C16 . 1.487(4) yes
C19 O24 . 1.422(4) no
C20 O25 . 1.435(4) no
C21 O26 . 1.422(4) no
C22 O27 . 1.424(5) yes
C22 O28 . 1.433(5) yes
C23 O29 . 1.434(4) no

loop_
_cod_related_entry_id
_cod_related_entry_database
_cod_related_entry_code
1 ChemSpider 139106
